data_1503737
loop_
_publ_author_name
'Toyota, Shinji'
'Onishi, Hiroyuki'
'Kawai, Yoshihiro'
'Morimoto, Takaaki'
'Miyahara, Hiroaki'
'Iwanaga, Tetsuo'
'Wakamatsu, Kan'

_publ_section_title
;
 Stereogenic motif consisting of rigid ring and intraannular chains:
 isolation and structures of stereoisomers of
 9-alkyl-1,8-anthrylene-butadiynylene cyclic dimers.
;
_journal_issue 2
_journal_name_full 'Organic letters'
_journal_page_first 321
_journal_page_last 324
_journal_paper_doi 10.1021/ol802488z
_journal_volume 11
_journal_year 2009
_chemical_formula_moiety 'C42 H28'
_chemical_formula_sum 'C42 H28'
_chemical_formula_weight 532.64
_chemical_melting_point_gt 455
_chemical_melting_point_lt 468
_chemical_name_systematic
; 
 ? 
;
_space_group_IT_number 61
_symmetry_cell_setting orthorhombic
_symmetry_space_group_name_Hall '-P 2ac 2ab'
_symmetry_space_group_name_H-M 'P b c a'
_atom_sites_solution_hydrogens geom
_atom_sites_solution_primary direct
_atom_sites_solution_secondary difmap
_audit_creation_method SHELXL-97
_cell_angle_alpha 90.00
_cell_angle_beta 90.00
_cell_angle_gamma 90.00
_cell_formula_units_Z 8
_cell_length_a 16.753(4)
_cell_length_b 17.878(5)
_cell_length_c 18.941(7)
_cell_measurement_temperature 123(2)
_cell_volume 5673(3)
_computing_cell_refinement PROCESS-AUTO
_computing_data_collection PROCESS-AUTO
_computing_structure_refinement 'SHELXL-97 (Sheldrick, 1997)'
_computing_structure_solution 'SHELXS-97 (Sheldrick, 1990)'
_diffrn_ambient_temperature 123(2)
_diffrn_measured_fraction_theta_full 0.998
_diffrn_measured_fraction_theta_max 0.998
_diffrn_measurement_device_type 'Rigaku HR-RAXIS'
_diffrn_measurement_method \w
_diffrn_radiation_monochromator graphite
_diffrn_radiation_source 'fine-focus sealed tube'
_diffrn_radiation_type MoK\a
_diffrn_radiation_wavelength 0.71075
_diffrn_reflns_av_R_equivalents 0.1387
_diffrn_reflns_av_sigmaI/netI 0.0663
_diffrn_reflns_limit_h_max 21
_diffrn_reflns_limit_h_min -21
_diffrn_reflns_limit_k_max 23
_diffrn_reflns_limit_k_min -22
_diffrn_reflns_limit_l_max 24
_diffrn_reflns_limit_l_min -24
_diffrn_reflns_number 52981
_diffrn_reflns_theta_full 27.49
_diffrn_reflns_theta_max 27.49
_diffrn_reflns_theta_min 3.13
_exptl_absorpt_coefficient_mu 0.071
_exptl_absorpt_correction_T_max 0.9958
_exptl_absorpt_correction_T_min 0.9888
_exptl_absorpt_correction_type multi-scan
_exptl_absorpt_process_details '(Higashi, 1995)'
_exptl_crystal_colour red
_exptl_crystal_density_diffrn 1.247
_exptl_crystal_density_method 'not measured'
_exptl_crystal_description prism
_exptl_crystal_F_000 2240
_exptl_crystal_size_max 0.16
_exptl_crystal_size_mid 0.08
_exptl_crystal_size_min 0.06
_refine_diff_density_max 0.122
_refine_diff_density_min -0.122
_refine_diff_density_rms 0.031
_refine_ls_extinction_method none
_refine_ls_goodness_of_fit_ref 0.980
_refine_ls_hydrogen_treatment mixed
_refine_ls_matrix_type full
_refine_ls_number_parameters 509
_refine_ls_number_reflns 6491
_refine_ls_number_restraints 0
_refine_ls_restrained_S_all 0.980
_refine_ls_R_factor_all 0.1694
_refine_ls_R_factor_gt 0.0651
_refine_ls_shift/su_max 0.000
_refine_ls_shift/su_mean 0.000
_refine_ls_structure_factor_coef Fsqd
_refine_ls_weighting_details 'calc w=1/[\s^2^(Fo^2^)+(0.0661P)^2^+0.0000P] where P=(Fo^2^+2Fc^2^)/3'
_refine_ls_weighting_scheme calc
_refine_ls_wR_factor_gt 0.1264
_refine_ls_wR_factor_ref 0.1628
_reflns_number_gt 2760
_reflns_number_total 6491
_reflns_threshold_expression >2sigma(I)
_cod_data_source_file ol802488z_si_002.cif
_cod_data_source_block syn3bpr
_cod_original_sg_symbol_H-M Pbca
_cod_database_code 1503737

loop_
_symmetry_equiv_pos_as_xyz
'x, y, z'
'-x+1/2, -y, z+1/2'
'x+1/2, -y+1/2, -z'
'-x, y+1/2, -z+1/2'
'-x, -y, -z'
'x-1/2, y, -z-1/2'
'-x-1/2, y-1/2, z'
'x, -y-1/2, z-1/2'

loop_
_atom_site_label
_atom_site_type_symbol
_atom_site_fract_x
_atom_site_fract_y
_atom_site_fract_z
_atom_site_U_iso_or_equiv
_atom_site_adp_type
_atom_site_occupancy
_atom_site_symmetry_multiplicity
_atom_site_calc_flag
_atom_site_refinement_flags
_atom_site_disorder_assembly
_atom_site_disorder_group
C1 C 0.54391(15) 0.31167(15) 0.72769(15) 0.0636(7) Uani 1 1 d . . .
C2 C 0.5407(2) 0.36682(16) 0.77813(17) 0.0741(8) Uani 1 1 d . . .
H1 H 0.5883(15) 0.3838(15) 0.8008(16) 0.088(10) Uiso 1 1 d . . .
C3 C 0.4685(2) 0.40119(18) 0.7975(2) 0.0824(9) Uani 1 1 d . . .
H2 H 0.4667(17) 0.4410(18) 0.8413(19) 0.125(12) Uiso 1 1 d . . .
C4 C 0.4011(2) 0.38388(17) 0.76205(18) 0.0790(9) Uani 1 1 d . . .
H3 H 0.3459(17) 0.4056(16) 0.7716(17) 0.110(11) Uiso 1 1 d . . .
C5 C 0.25771(17) 0.2510(2) 0.5772(2) 0.0826(9) Uani 1 1 d . . .
H4 H 0.2111(17) 0.2827(16) 0.5918(16) 0.109(11) Uiso 1 1 d . . .
C6 C 0.25517(18) 0.2031(2) 0.5236(2) 0.0902(11) Uani 1 1 d . . .
H5 H 0.2115(16) 0.1958(15) 0.4932(17) 0.098(10) Uiso 1 1 d . . .
C7 C 0.32422(17) 0.1640(2) 0.5028(2) 0.0818(10) Uani 1 1 d . . .
H6 H 0.3250(14) 0.1299(15) 0.4622(16) 0.077(9) Uiso 1 1 d . . .
C8 C 0.39472(14) 0.17079(15) 0.53946(15) 0.0641(7) Uani 1 1 d . . .
C9 C 0.46784(13) 0.22637(14) 0.64418(15) 0.0597(7) Uani 1 1 d . A .
C10 C 0.33113(17) 0.31254(18) 0.67188(18) 0.0736(8) Uani 1 1 d . . .
H7 H 0.2795(15) 0.3411(14) 0.6871(15) 0.091(9) Uiso 1 1 d . . .
C11 C 0.47167(14) 0.28677(14) 0.69237(15) 0.0594(7) Uani 1 1 d . . .
C12 C 0.40074(15) 0.32811(15) 0.70841(16) 0.0666(7) Uani 1 1 d . . .
C13 C 0.39944(14) 0.21854(15) 0.60080(15) 0.0611(7) Uani 1 1 d . . .
C14 C 0.32888(14) 0.26158(16) 0.61706(17) 0.0682(8) Uani 1 1 d . . .
C15 C 0.52925(17) 0.16374(17) 0.64775(17) 0.0650(8) Uani 1 1 d . . .
H8 H 0.5767(17) 0.1742(17) 0.6282(18) 0.105(11) Uiso 1 1 d . . .
C16 C 0.5300(3) 0.1263(3) 0.7217(3) 0.0412(11) Uani 0.50 1 d P A .
H9 H 0.5426(15) 0.1554(15) 0.7476(15) 0.074(10) Uiso 1 1 d . . .
C17 C 0.4989(5) 0.0932(5) 0.6676(7) 0.126(3) Uani 0.50 1 d P A 1
H10 H 0.5631(18) 0.0908(17) 0.7197(17) 0.099(11) Uiso 1 1 d . . .
H11 H 0.522(4) 0.122(5) 0.600(5) 0.35(4) Uiso 1 1 d . . .
C18 C 0.4532(2) 0.0924(2) 0.7412(2) 0.0831(10) Uani 1 1 d . . .
H12 H 0.4015(17) 0.1303(16) 0.7379(15) 0.100(10) Uiso 1 1 d . . .
H13 H 0.454(2) 0.065(2) 0.783(2) 0.160(18) Uiso 1 1 d . . .
H14 H 0.436(3) 0.047(3) 0.714(3) 0.18(2) Uiso 1 1 d . . .
C19 C 0.46272(15) 0.13437(16) 0.50897(15) 0.0655(7) Uani 1 1 d . . .
C20 C 0.51891(16) 0.10461(16) 0.48215(15) 0.0667(7) Uani 1 1 d . . .
C21 C 0.58832(17) 0.07314(16) 0.45808(15) 0.0665(7) Uani 1 1 d . . .
C22 C 0.65275(17) 0.04719(15) 0.44483(15) 0.0650(7) Uani 1 1 d . . .
C23 C 0.72980(15) 0.01889(15) 0.42619(15) 0.0625(7) Uani 1 1 d . . .
C24 C 0.7340(2) -0.02909(17) 0.36981(17) 0.0766(9) Uani 1 1 d . . .
H15 H 0.6844(15) -0.0478(14) 0.3473(15) 0.085(9) Uiso 1 1 d . . .
C25 C 0.8075(2) -0.0514(2) 0.34140(19) 0.0857(10) Uani 1 1 d . . .
H16 H 0.8081(15) -0.0871(15) 0.3027(17) 0.089(10) Uiso 1 1 d . . .
C26 C 0.8753(2) -0.02155(18) 0.36606(18) 0.0784(9) Uani 1 1 d . . .
H17 H 0.9279(17) -0.0276(15) 0.3463(16) 0.095(10) Uiso 1 1 d . . .
C27 C 1.01877(16) 0.14866(19) 0.5207(2) 0.0798(9) Uani 1 1 d . . .
H18 H 1.0638(14) 0.1350(14) 0.4939(15) 0.077(8) Uiso 1 1 d . . .
C28 C 1.02182(17) 0.19793(18) 0.5735(2) 0.0839(10) Uani 1 1 d . . .
H19 H 1.0724(15) 0.2219(14) 0.5883(15) 0.090(9) Uiso 1 1 d . . .
C29 C 0.95223(16) 0.21661(17) 0.61028(19) 0.0739(9) Uani 1 1 d . . .
H20 H 0.9510(14) 0.2537(14) 0.6482(15) 0.080(9) Uiso 1 1 d . . .
C30 C 0.88015(14) 0.18336(14) 0.59494(15) 0.0606(7) Uani 1 1 d . . .
C31 C 0.80401(13) 0.08681(13) 0.52330(14) 0.0545(6) Uani 1 1 d . B .
C32 C 0.94511(17) 0.06188(16) 0.44649(17) 0.0704(8) Uani 1 1 d . . .
H21 H 0.9946(14) 0.0499(12) 0.4195(13) 0.071(7) Uiso 1 1 d . . .
C33 C 0.80184(14) 0.04590(13) 0.45962(15) 0.0574(7) Uani 1 1 d . . .
C34 C 0.87503(16) 0.02910(15) 0.42370(15) 0.0634(7) Uani 1 1 d . . .
C35 C 0.87443(13) 0.12722(14) 0.54028(14) 0.0560(7) Uani 1 1 d . . .
C36 C 0.94630(13) 0.11287(15) 0.50116(17) 0.0641(7) Uani 1 1 d . . .
C37 C 0.73732(16) 0.07838(19) 0.57679(16) 0.0636(7) Uani 1 1 d . . .
H22 H 0.7059(16) 0.1212(17) 0.5807(16) 0.099(11) Uiso 1 1 d . . .
C38 C 0.7652(2) 0.0428(2) 0.6456(2) 0.0699(10) Uani 0.80 1 d P B .
H23 H 0.805(2) 0.074(2) 0.671(2) 0.148(14) Uiso 1 1 d . . .
C39 C 0.7197(10) 0.0020(9) 0.5987(11) 0.086(5) Uani 0.20 1 d P B 1
H24 H 0.719(2) 0.0280(18) 0.675(2) 0.123(12) Uiso 1 1 d . . .
H25 H 0.765(3) -0.066(3) 0.620(2) 0.158(19) Uiso 1 1 d . . .
H26 H 0.6971(17) 0.0413(18) 0.5580(17) 0.090(10) Uiso 1 1 d . . .
C40 C 0.8022(3) -0.0325(2) 0.6377(3) 0.1063(13) Uani 1 1 d . . .
H27 H 0.820(3) -0.051(3) 0.686(3) 0.21(2) Uiso 1 1 d . . .
H28 H 0.855(3) -0.028(3) 0.608(3) 0.19(2) Uiso 1 1 d . . .
C41 C 0.81229(15) 0.21274(15) 0.63076(15) 0.0647(7) Uani 1 1 d . . .
C42 C 0.75715(16) 0.24146(16) 0.66013(16) 0.0705(8) Uani 1 1 d . . .
C43 C 0.68683(17) 0.26849(15) 0.68813(16) 0.0701(8) Uani 1 1 d . . .
C44 C 0.62123(16) 0.28663(14) 0.70697(16) 0.0671(7) Uani 1 1 d . . .

loop_
_atom_site_aniso_label
_atom_site_aniso_U_11
_atom_site_aniso_U_22
_atom_site_aniso_U_33
_atom_site_aniso_U_23
_atom_site_aniso_U_13
_atom_site_aniso_U_12
C1 0.0648(16) 0.0646(16) 0.061(2) 0.0059(15) 0.0069(14) -0.0002(13)
C2 0.086(2) 0.0665(18) 0.070(2) -0.0005(16) 0.0024(17) -0.0047(17)
C3 0.096(2) 0.076(2) 0.075(3) 0.0024(19) 0.0099(19) 0.0110(18)
C4 0.090(2) 0.074(2) 0.073(2) 0.0058(18) 0.0165(19) 0.0202(18)
C5 0.0534(17) 0.102(2) 0.093(3) 0.023(2) 0.0002(17) -0.0020(17)
C6 0.0531(19) 0.123(3) 0.094(3) 0.023(2) -0.0129(18) -0.0136(19)
C7 0.0616(18) 0.102(2) 0.082(3) 0.005(2) -0.0107(17) -0.0148(17)
C8 0.0532(15) 0.0780(18) 0.061(2) 0.0162(16) -0.0059(13) -0.0071(13)
C9 0.0542(15) 0.0683(17) 0.0567(18) 0.0121(14) 0.0034(12) -0.0011(12)
C10 0.0636(17) 0.084(2) 0.073(2) 0.0163(18) 0.0138(16) 0.0140(16)
C11 0.0617(15) 0.0616(16) 0.0549(18) 0.0098(14) 0.0047(12) 0.0044(13)
C12 0.0684(17) 0.0671(17) 0.064(2) 0.0147(15) 0.0076(14) 0.0093(14)
C13 0.0530(14) 0.0741(17) 0.0561(19) 0.0172(15) 0.0017(13) -0.0056(12)
C14 0.0504(14) 0.0836(19) 0.071(2) 0.0293(17) 0.0043(14) 0.0030(14)
C15 0.0570(17) 0.0732(19) 0.065(2) 0.0037(16) -0.0027(14) 0.0090(14)
C16 0.039(3) 0.042(3) 0.043(3) -0.005(3) -0.015(2) 0.004(2)
C17 0.102(6) 0.105(6) 0.171(11) 0.013(7) 0.018(7) 0.001(5)
C18 0.085(2) 0.081(2) 0.084(3) 0.016(2) -0.001(2) 0.0042(19)
C19 0.0630(16) 0.0810(19) 0.0525(19) 0.0048(15) -0.0100(14) -0.0118(14)
C20 0.0629(17) 0.0839(19) 0.0535(19) -0.0008(15) -0.0081(14) -0.0107(15)
C21 0.0639(17) 0.0826(19) 0.0530(19) -0.0006(15) -0.0117(14) -0.0139(15)
C22 0.0669(17) 0.0745(18) 0.0535(19) -0.0005(14) -0.0098(14) -0.0141(15)
C23 0.0628(16) 0.0717(17) 0.0530(18) -0.0007(15) -0.0003(13) -0.0081(13)
C24 0.085(2) 0.085(2) 0.059(2) -0.0096(17) -0.0051(17) -0.0096(18)
C25 0.103(3) 0.091(2) 0.063(2) -0.015(2) 0.009(2) 0.006(2)
C26 0.079(2) 0.090(2) 0.067(2) -0.0036(18) 0.0107(18) 0.0091(18)
C27 0.0482(16) 0.087(2) 0.104(3) 0.006(2) 0.0027(17) 0.0008(16)
C28 0.0525(17) 0.086(2) 0.113(3) 0.004(2) -0.0073(18) -0.0133(16)
C29 0.0598(17) 0.0707(18) 0.091(3) -0.0033(19) -0.0082(16) -0.0092(15)
C30 0.0504(14) 0.0668(16) 0.065(2) 0.0070(14) -0.0047(13) -0.0034(12)
C31 0.0536(14) 0.0583(15) 0.0515(18) 0.0063(13) -0.0026(12) 0.0021(12)
C32 0.0602(17) 0.0785(19) 0.073(2) 0.0080(17) 0.0108(15) 0.0125(15)
C33 0.0591(15) 0.0573(15) 0.0560(19) 0.0059(13) 0.0061(13) 0.0003(12)
C34 0.0691(18) 0.0686(17) 0.0526(19) 0.0065(15) 0.0037(14) 0.0046(13)
C35 0.0489(13) 0.0606(15) 0.0585(19) 0.0087(14) -0.0035(12) 0.0004(12)
C36 0.0472(14) 0.0696(17) 0.075(2) 0.0110(16) 0.0011(13) 0.0040(13)
C37 0.0549(15) 0.079(2) 0.0566(19) 0.0008(16) 0.0028(14) -0.0094(16)
C38 0.069(2) 0.087(3) 0.054(3) 0.008(2) -0.0037(19) -0.017(2)
C39 0.095(12) 0.066(10) 0.097(15) 0.007(10) 0.018(10) -0.013(9)
C40 0.124(4) 0.085(3) 0.110(4) 0.021(2) -0.018(3) 0.002(3)
C41 0.0603(15) 0.0695(17) 0.064(2) -0.0054(15) -0.0065(14) -0.0098(13)
C42 0.0623(17) 0.0788(19) 0.070(2) -0.0095(16) -0.0017(15) -0.0121(14)
C43 0.0669(17) 0.0761(19) 0.067(2) -0.0070(15) -0.0023(15) -0.0098(14)
C44 0.0662(16) 0.0695(17) 0.066(2) -0.0007(15) -0.0004(14) -0.0105(14)

loop_
_atom_type_symbol
_atom_type_description
_atom_type_scat_dispersion_real
_atom_type_scat_dispersion_imag
_atom_type_scat_source
C C 0.0033 0.0016 'International Tables Vol C Tables 4.2.6.8 and 6.1.1.4'
H H 0.0000 0.0000 'International Tables Vol C Tables 4.2.6.8 and 6.1.1.4'

loop_
_geom_angle_atom_site_label_1
_geom_angle_atom_site_label_2
_geom_angle_atom_site_label_3
_geom_angle
C2 C1 C44 116.9(3)
C2 C1 C11 120.5(3)
C44 C1 C11 122.3(3)
C1 C2 C3 122.0(3)
C1 C2 H1 120.4(17)
C3 C2 H1 117.6(17)
C4 C3 C2 119.3(4)
C4 C3 H2 120.2(16)
C2 C3 H2 120.5(16)
C3 C4 C12 121.3(3)
C3 C4 H3 125.7(18)
C12 C4 H3 112.9(18)
C6 C5 C14 121.2(3)
C6 C5 H4 123.3(18)
C14 C5 H4 115.5(18)
C5 C6 C7 120.4(3)
C5 C6 H5 125.6(18)
C7 C6 H5 113.6(19)
C8 C7 C6 121.4(4)
C8 C7 H6 116.0(15)
C6 C7 H6 122.6(15)
C7 C8 C19 116.0(3)
C7 C8 C13 120.3(3)
C19 C8 C13 123.3(2)
C11 C9 C13 119.1(2)
C11 C9 C15 120.1(2)
C13 C9 C15 120.0(3)
C14 C10 C12 122.1(3)
C14 C10 H7 120.4(15)
C12 C10 H7 117.5(15)
C9 C11 C12 119.5(2)
C9 C11 C1 124.6(2)
C12 C11 C1 115.8(3)
C10 C12 C4 120.1(3)
C10 C12 C11 119.3(3)
C4 C12 C11 120.6(3)
C9 C13 C8 124.7(2)
C9 C13 C14 119.1(3)
C8 C13 C14 116.2(2)
C10 C14 C5 120.6(3)
C10 C14 C13 119.3(3)
C5 C14 C13 120.1(3)
C17 C15 C9 115.2(4)
C17 C15 C16 51.5(5)
C9 C15 C16 111.3(3)
C17 C15 H8 128(2)
C9 C15 H8 115(2)
C16 C15 H8 117(2)
C17 C15 H11 66(4)
C9 C15 H11 111(3)
C16 C15 H11 115(4)
H8 C15 H11 85(4)
C17 C16 C18 69.9(5)
C17 C16 C15 58.6(5)
C18 C16 C15 113.4(4)
C17 C16 H9 163(2)
C18 C16 H9 112(2)
C15 C16 H9 107(2)
C17 C16 H10 83(2)
C18 C16 H10 106(2)
C15 C16 H10 107(2)
H9 C16 H10 112(3)
C16 C17 C15 69.9(5)
C16 C17 C18 60.2(6)
C15 C17 C18 114.5(7)
C16 C17 H10 35.0(12)
C15 C17 H10 86.6(13)
C18 C17 H10 76.2(14)
C16 C17 H11 116(4)
C15 C17 H11 49(3)
C18 C17 H11 156(3)
H10 C17 H11 115(3)
C16 C18 C17 49.8(4)
C16 C18 H12 114.9(15)
C17 C18 H12 108.9(16)
C16 C18 H13 115(2)
C17 C18 H13 138(3)
H12 C18 H13 112(3)
C16 C18 H14 117(3)
C17 C18 H14 72(3)
H12 C18 H14 104(3)
H13 C18 H14 91(3)
C20 C19 C8 178.6(3)
C19 C20 C21 173.4(3)
C22 C21 C20 172.2(3)
C21 C22 C23 177.1(3)
C24 C23 C22 117.4(3)
C24 C23 C33 120.4(3)
C22 C23 C33 121.8(2)
C23 C24 C25 121.5(3)
C23 C24 H15 120.1(16)
C25 C24 H15 118.4(16)
C26 C25 C24 119.8(3)
C26 C25 H16 121.1(16)
C24 C25 H16 119.1(16)
C25 C26 C34 121.4(3)
C25 C26 H17 126.6(18)
C34 C26 H17 111.9(17)
C28 C27 C36 121.7(3)
C28 C27 H18 123.1(16)
C36 C27 H18 115.2(16)
C27 C28 C29 120.0(3)
C27 C28 H19 122.1(16)
C29 C28 H19 118.0(16)
C30 C29 C28 121.5(3)
C30 C29 H20 115.5(14)
C28 C29 H20 123.0(14)
C29 C30 C41 116.1(3)
C29 C30 C35 120.6(3)
C41 C30 C35 123.0(2)
C33 C31 C35 118.6(2)
C33 C31 C37 120.1(2)
C35 C31 C37 120.8(2)
C36 C32 C34 121.8(3)
C36 C32 H21 121.0(14)
C34 C32 H21 117.0(14)
C31 C33 C34 119.5(2)
C31 C33 C23 124.7(2)
C34 C33 C23 115.9(3)
C32 C34 C26 120.6(3)
C32 C34 C33 119.3(3)
C26 C34 C33 120.1(3)
C31 C35 C36 119.2(2)
C31 C35 C30 124.8(2)
C36 C35 C30 116.0(2)
C32 C36 C27 120.4(3)
C32 C36 C35 119.5(2)
C27 C36 C35 120.1(3)
C39 C37 C31 115.6(7)
C39 C37 C38 55.1(8)
C31 C37 C38 112.8(3)
C39 C37 H22 129.2(19)
C31 C37 H22 112.8(19)
C38 C37 H22 117(2)
C39 C37 H26 49.5(17)
C31 C37 H26 108.8(17)
C38 C37 H26 103.4(19)
H22 C37 H26 101(2)
C39 C38 C40 71.8(8)
C39 C38 C37 60.0(8)
C40 C38 C37 114.8(4)
C39 C38 H23 168(2)
C40 C38 H23 106(2)
C37 C38 H23 112(2)
C39 C38 H24 78(2)
C40 C38 H24 98.0(19)
C37 C38 H24 111(2)
H23 C38 H24 114(3)
C38 C39 C37 64.9(7)
C38 C39 C40 57.1(8)
C37 C39 C40 107.6(10)
C38 C39 H24 39.4(14)
C37 C39 H24 89.1(16)
C40 C39 H24 72.5(15)
C38 C39 H25 89(2)
C37 C39 H25 138(2)
C40 C39 H25 33.5(18)
H24 C39 H25 90(2)
C38 C39 H26 107(2)
C37 C39 H26 43.8(17)
C40 C39 H26 145(2)
H24 C39 H26 118(2)
H25 C39 H26 152(3)
C38 C40 C39 51.1(6)
C38 C40 H25 110(3)
C39 C40 H25 61(3)
C38 C40 H27 109(3)
C39 C40 H27 139(3)
H25 C40 H27 109(4)
C38 C40 H28 109(3)
C39 C40 H28 115(3)
H25 C40 H28 115(4)
H27 C40 H28 105(4)
C42 C41 C30 176.2(3)
C41 C42 C43 172.0(3)
C44 C43 C42 172.4(3)
C43 C44 C1 177.2(3)

loop_
_geom_bond_atom_site_label_1
_geom_bond_atom_site_label_2
_geom_bond_distance
C1 C2 1.374(4)
C1 C44 1.426(4)
C1 C11 1.453(3)
C2 C3 1.404(4)
C2 H1 0.96(3)
C3 C4 1.350(4)
C3 H2 1.09(4)
C4 C12 1.424(4)
C4 H3 1.02(3)
C5 C6 1.330(5)
C5 C14 1.423(4)
C5 H4 1.00(3)
C6 C7 1.407(5)
C6 H5 0.94(3)
C7 C8 1.375(4)
C7 H6 0.98(3)
C8 C19 1.434(4)
C8 C13 1.444(4)
C9 C11 1.415(3)
C9 C13 1.417(3)
C9 C15 1.522(3)
C10 C14 1.382(4)
C10 C12 1.384(4)
C10 H7 1.05(3)
C11 C12 1.432(3)
C13 C14 1.444(3)
C15 C17 1.411(9)
C15 C16 1.552(6)
C15 H8 0.90(3)
C15 H11 1.19(9)
C16 C17 1.294(12)
C16 C18 1.470(6)
C16 H9 0.75(3)
C16 H10 0.84(3)
C17 C18 1.591(11)
C17 H10 1.46(3)
C17 H11 1.43(8)
C18 H12 1.10(3)
C18 H13 0.93(4)
C18 H14 1.00(5)
C19 C20 1.195(4)
C20 C21 1.370(4)
C21 C22 1.201(4)
C22 C23 1.431(4)
C23 C24 1.372(4)
C23 C33 1.446(3)
C24 C25 1.401(4)
C24 H15 0.99(3)
C25 C26 1.339(4)
C25 H16 0.97(3)
C26 C34 1.418(4)
C26 H17 0.96(3)
C27 C28 1.333(4)
C27 C36 1.422(4)
C27 H18 0.94(2)
C28 C29 1.399(4)
C28 H19 0.99(3)
C29 C30 1.377(3)
C29 H20 0.98(3)
C30 C41 1.424(4)
C30 C35 1.445(4)
C31 C33 1.411(3)
C31 C35 1.420(3)
C31 C37 1.516(4)
C32 C36 1.380(4)
C32 C34 1.381(4)
C32 H21 1.00(2)
C33 C34 1.434(3)
C35 C36 1.437(3)
C37 C39 1.458(16)
C37 C38 1.524(5)
C37 H22 0.93(3)
C37 H26 1.01(3)
C38 C39 1.380(19)
C38 C40 1.489(6)
C38 H23 0.99(4)
C38 H24 0.98(3)
C39 C40 1.68(2)
C39 H24 1.52(4)
C39 H25 1.48(4)
C39 H26 1.11(3)
C40 H25 0.93(4)
C40 H27 1.01(6)
C40 H28 1.05(5)
C41 C42 1.194(3)
C42 C43 1.379(4)
C43 C44 1.200(3)

loop_
_geom_torsion_atom_site_label_1
_geom_torsion_atom_site_label_2
_geom_torsion_atom_site_label_3
_geom_torsion_atom_site_label_4
_geom_torsion
C44 C1 C2 C3 173.4(3)
C11 C1 C2 C3 -0.1(4)
C1 C2 C3 C4 -5.2(5)
C2 C3 C4 C12 4.0(5)
C14 C5 C6 C7 -2.8(5)
C5 C6 C7 C8 3.7(5)
C6 C7 C8 C19 -173.8(3)
C6 C7 C8 C13 0.1(4)
C13 C9 C11 C12 14.4(4)
C15 C9 C11 C12 -155.3(3)
C13 C9 C11 C1 -165.1(2)
C15 C9 C11 C1 25.2(4)
C2 C1 C11 C9 -174.5(3)
C44 C1 C11 C9 12.3(4)
C2 C1 C11 C12 6.0(4)
C44 C1 C11 C12 -167.1(2)
C14 C10 C12 C4 176.7(3)
C14 C10 C12 C11 -4.3(4)
C3 C4 C12 C10 -178.7(3)
C3 C4 C12 C11 2.3(4)
C9 C11 C12 C10 -5.6(4)
C1 C11 C12 C10 173.8(2)
C9 C11 C12 C4 173.4(2)
C1 C11 C12 C4 -7.1(4)
C11 C9 C13 C8 165.5(2)
C15 C9 C13 C8 -24.8(4)
C11 C9 C13 C14 -13.4(3)
C15 C9 C13 C14 156.3(2)
C7 C8 C13 C9 176.6(3)
C19 C8 C13 C9 -9.9(4)
C7 C8 C13 C14 -4.4(4)
C19 C8 C13 C14 169.0(2)
C12 C10 C14 C5 -175.3(3)
C12 C10 C14 C13 5.2(4)
C6 C5 C14 C10 178.7(3)
C6 C5 C14 C13 -1.8(4)
C9 C13 C14 C10 3.8(4)
C8 C13 C14 C10 -175.3(2)
C9 C13 C14 C5 -175.7(2)
C8 C13 C14 C5 5.2(4)
C11 C9 C15 C17 113.6(6)
C13 C9 C15 C17 -56.0(7)
C11 C9 C15 C16 57.3(4)
C13 C9 C15 C16 -112.3(3)
C9 C15 C16 C17 105.9(5)
C17 C15 C16 C18 -45.4(5)
C9 C15 C16 C18 60.5(5)
C18 C16 C17 C15 135.9(4)
C15 C16 C17 C18 -135.9(4)
C9 C15 C17 C16 -98.0(5)
C9 C15 C17 C18 -56.3(8)
C16 C15 C17 C18 41.6(6)
C15 C16 C18 C17 40.3(5)
C15 C17 C18 C16 -45.9(6)
C7 C8 C19 C20 44(12)
C13 C8 C19 C20 -130(12)
C8 C19 C20 C21 138(11)
C19 C20 C21 C22 11(4)
C20 C21 C22 C23 -123(6)
C21 C22 C23 C24 -79(6)
C21 C22 C23 C33 94(6)
C22 C23 C24 C25 170.9(3)
C33 C23 C24 C25 -2.1(4)
C23 C24 C25 C26 -4.9(5)
C24 C25 C26 C34 4.1(5)
C36 C27 C28 C29 -1.2(5)
C27 C28 C29 C30 2.2(5)
C28 C29 C30 C41 -173.5(3)
C28 C29 C30 C35 0.6(4)
C35 C31 C33 C34 16.8(4)
C37 C31 C33 C34 -154.5(2)
C35 C31 C33 C23 -162.9(2)
C37 C31 C33 C23 25.8(4)
C24 C23 C33 C31 -170.9(3)
C22 C23 C33 C31 16.3(4)
C24 C23 C33 C34 9.4(4)
C22 C23 C33 C34 -163.4(2)
C36 C32 C34 C26 178.2(3)
C36 C32 C34 C33 -2.7(4)
C25 C26 C34 C32 -177.2(3)
C25 C26 C34 C33 3.7(5)
C31 C33 C34 C32 -8.9(4)
C23 C33 C34 C32 170.7(2)
C31 C33 C34 C26 170.1(3)
C23 C33 C34 C26 -10.2(4)
C33 C31 C35 C36 -13.3(3)
C37 C31 C35 C36 157.9(2)
C33 C31 C35 C30 166.4(2)
C37 C31 C35 C30 -22.3(4)
C29 C30 C35 C31 176.3(2)
C41 C30 C35 C31 -10.1(4)
C29 C30 C35 C36 -4.0(4)
C41 C30 C35 C36 169.7(2)
C34 C32 C36 C27 -176.5(3)
C34 C32 C36 C35 6.2(4)
C28 C27 C36 C32 -179.7(3)
C28 C27 C36 C35 -2.4(4)
C31 C35 C36 C32 2.0(4)
C30 C35 C36 C32 -177.8(2)
C31 C35 C36 C27 -175.4(2)
C30 C35 C36 C27 4.9(4)
C33 C31 C37 C39 53.5(10)
C35 C31 C37 C39 -117.6(10)
C33 C31 C37 C38 114.3(3)
C35 C31 C37 C38 -56.8(4)
C31 C37 C38 C39 -106.2(8)
C39 C37 C38 C40 48.4(8)
C31 C37 C38 C40 -57.8(4)
C40 C38 C39 C37 -134.4(6)
C37 C38 C39 C40 134.4(6)
C31 C37 C39 C38 100.9(6)
C31 C37 C39 C40 61.8(12)
C38 C37 C39 C40 -39.0(7)
C37 C38 C40 C39 -43.0(8)
C37 C39 C40 C38 42.8(7)
C29 C30 C41 C42 41(5)
C35 C30 C41 C42 -132(5)
C30 C41 C42 C43 130(4)
C41 C42 C43 C44 -1(4)
C42 C43 C44 C1 -108(6)
C2 C1 C44 C43 -70(7)
C11 C1 C44 C43 103(7)
